data_4104315
loop_
_publ_author_name
'R\"udiger Schmidt'
'Joon Hak Oh'
'Ya-Sen Sun'
'Manuela Deppisch'
'Ana-Maria Krause'
'Krzysztof Radacki'
'Holger Braunschweig'
'Martin K\"onemann'
'Peter Erk'
'Zhenan Bao'
'Frank W\"urthner'

_publ_contact_author_address
; Institut fuer Organische Chemie
Universitaet Wuerzburg
Am Hubland
97074 Wuerzburg, Germany
;
_publ_contact_author_email wuerthner@chemie.uni-wuerzburg.de
_publ_contact_author_fax +49-931-8884756
_publ_contact_author_name 'Prof. Dr. Frank Wuerthner'
_publ_contact_author_phone +49-931-8885340
_publ_section_title
;
 High-Performance Air-Stable n-Channel Organic Thin Film Transistors Based
 on Halogenated Perylene Bisimide Semiconductors
;
_journal_name_full 'Journal of the American Chemical Society'
_journal_page_first 6215
_journal_page_last 6228
_journal_paper_doi 10.1021/ja901077a
_journal_volume 131
_journal_year 2009
_chemical_formula_moiety 'C32 H8 Br4 F14 N2 O4, 3(C6 H6)'
_chemical_formula_sum 'C50 H26 Br4 F14 N2 O4'
_chemical_formula_weight 1304.37
_chemical_name_common
;
?
;
_chemical_name_systematic
; 
?
;
_space_group_IT_number 5
_symmetry_cell_setting monoclinic
_symmetry_space_group_name_Hall 'C 2y'
_symmetry_space_group_name_H-M 'C 1 2 1'
_atom_sites_solution_hydrogens geom
_atom_sites_solution_primary direct
_atom_sites_solution_secondary difmap
_audit_creation_method SHELXL-97
_cell_angle_alpha 90.00
_cell_angle_beta 115.185(2)
_cell_angle_gamma 90.00
_cell_formula_units_Z 2
_cell_length_a 27.857(4)
_cell_length_b 7.1869(10)
_cell_length_c 13.0085(18)
_cell_measurement_reflns_used 6925
_cell_measurement_temperature 173(2)
_cell_measurement_theta_max 25.89
_cell_measurement_theta_min 2.83
_cell_volume 2356.8(6)
_computing_cell_refinement 'Saint+ ver. 7.53A (Bruker AXS)'
_computing_data_collection 'APEX2 ver. 2008.3 (Bruker AXS)'
_computing_data_reduction 'Saint+ ver. 7.53A (Bruker AXS)'
_computing_molecular_graphics 'XP ver. 5.1 (Bruker AXS, 1998)'
_computing_publication_material 'SHELXL-97 (Sheldrick, 2008)'
_computing_structure_refinement 'SHELXL-97 (Sheldrick, 1997)'
_computing_structure_solution 'SHELXS-97 (Sheldrick, 1990)'
_diffrn_ambient_temperature 173(2)
_diffrn_measured_fraction_theta_full 0.999
_diffrn_measured_fraction_theta_max 0.998
_diffrn_measurement_device_type 'Bruker APEX-II CCD'
_diffrn_measurement_method '\f and \w scans'
_diffrn_radiation_monochromator 'multi-layer mirror'
_diffrn_radiation_source 'rotating anode'
_diffrn_radiation_type MoK\a
_diffrn_radiation_wavelength 0.71073
_diffrn_reflns_av_R_equivalents 0.0218
_diffrn_reflns_av_sigmaI/netI 0.0274
_diffrn_reflns_limit_h_max 34
_diffrn_reflns_limit_h_min -34
_diffrn_reflns_limit_k_max 8
_diffrn_reflns_limit_k_min -8
_diffrn_reflns_limit_l_max 16
_diffrn_reflns_limit_l_min -16
_diffrn_reflns_number 13376
_diffrn_reflns_theta_full 26.00
_diffrn_reflns_theta_max 26.03
_diffrn_reflns_theta_min 2.83
_exptl_absorpt_coefficient_mu 3.520
_exptl_absorpt_correction_T_max 0.8436
_exptl_absorpt_correction_T_min 0.4182
_exptl_absorpt_correction_type multi-scan
_exptl_absorpt_process_details 'Sadabs 2004/1 (Brucker Nonius 2004)'
_exptl_crystal_colour red
_exptl_crystal_density_diffrn 1.838
_exptl_crystal_density_method 'not measured'
_exptl_crystal_description plate
_exptl_crystal_F_000 1276
_exptl_crystal_size_max 0.30
_exptl_crystal_size_mid 0.07
_exptl_crystal_size_min 0.05
_refine_diff_density_max 0.603
_refine_diff_density_min -0.306
_refine_diff_density_rms 0.073
_refine_ls_abs_structure_details 'Flack H D (1983), Acta Cryst. A39, 876-881'
_refine_ls_abs_structure_Flack 0.374(7)
_refine_ls_extinction_method none
_refine_ls_goodness_of_fit_ref 1.056
_refine_ls_hydrogen_treatment constr
_refine_ls_matrix_type full
_refine_ls_number_parameters 311
_refine_ls_number_reflns 4631
_refine_ls_number_restraints 46
_refine_ls_restrained_S_all 1.054
_refine_ls_R_factor_all 0.0316
_refine_ls_R_factor_gt 0.0291
_refine_ls_shift/su_max 0.003
_refine_ls_shift/su_mean 0.000
_refine_ls_structure_factor_coef Fsqd
_refine_ls_weighting_details 'calc w=1/[\s^2^(Fo^2^)+(0.0500P)^2^+0.3546P] where P=(Fo^2^+2Fc^2^)/3'
_refine_ls_weighting_scheme calc
_refine_ls_wR_factor_gt 0.0726
_refine_ls_wR_factor_ref 0.0739
_reflns_number_gt 4365
_reflns_number_total 4631
_reflns_threshold_expression >2sigma(I)
_cod_data_source_file ja901077a_si_001.cif
_cod_data_source_block 1e
_cod_database_code 4104315

loop_
_symmetry_equiv_pos_as_xyz
'x, y, z'
'-x, y, -z'
'x+1/2, y+1/2, z'
'-x+1/2, y+1/2, -z'

loop_
_atom_site_label
_atom_site_type_symbol
_atom_site_fract_x
_atom_site_fract_y
_atom_site_fract_z
_atom_site_U_iso_or_equiv
_atom_site_adp_type
_atom_site_occupancy
_atom_site_symmetry_multiplicity
_atom_site_calc_flag
_atom_site_refinement_flags
_atom_site_disorder_assembly
_atom_site_disorder_group
N1 N 0.83832(10) 1.0019(4) 0.6509(2) 0.0294(6) Uani 1 1 d . . .
C1 C 0.82434(12) 0.9310(4) 0.5412(3) 0.0283(6) Uani 1 1 d . . .
O1 O 0.77974(9) 0.8786(4) 0.4833(2) 0.0373(5) Uani 1 1 d . . .
C2 C 0.86721(12) 0.9296(4) 0.5023(3) 0.0257(6) Uani 1 1 d . . .
C3 C 0.91913(12) 0.9856(4) 0.5771(3) 0.0244(6) Uani 1 1 d . . .
C4 C 0.93108(12) 1.0477(4) 0.6869(3) 0.0265(6) Uani 1 1 d . . .
C5 C 0.88915(13) 1.0614(5) 0.7272(3) 0.0317(7) Uani 1 1 d . . .
O2 O 0.89628(10) 1.1198(4) 0.8197(2) 0.0393(6) Uani 1 1 d . . .
C6 C 0.85692(12) 0.8666(4) 0.3958(3) 0.0278(6) Uani 1 1 d . . .
H6 H 0.8232 0.8153 0.3490 0.033 Uiso 1 1 calc R . .
C7 C 0.89634(12) 0.8779(4) 0.3559(2) 0.0265(6) Uani 1 1 d . . .
Br1 Br 0.881271(12) 0.75848(7) 0.21604(3) 0.03831(10) Uani 1 1 d . . .
C8 C 0.94582(12) 0.9545(4) 0.4209(3) 0.0239(6) Uani 1 1 d . . .
C9 C 0.95961(12) 0.9820(4) 0.5380(3) 0.0236(6) Uani 1 1 d . . .
C10 C 1.01351(12) 1.0073(4) 0.6179(3) 0.0238(6) Uani 1 1 d . . .
C11 C 1.02215(11) 1.0853(4) 0.7215(3) 0.0264(6) Uani 1 1 d . . .
Br2 Br 1.087695(12) 1.19627(7) 0.81752(3) 0.04022(10) Uani 1 1 d . . .
C12 C 0.98126(12) 1.1058(4) 0.7568(3) 0.0292(6) Uani 1 1 d . . .
H12 H 0.9884 1.1595 0.8286 0.035 Uiso 1 1 calc R . .
C13 C 0.79583(13) 1.0227(5) 0.6879(3) 0.0347(7) Uani 1 1 d . . .
H13A H 0.7619 1.0457 0.6209 0.042 Uiso 1 1 calc R . .
H13B H 0.8034 1.1319 0.7388 0.042 Uiso 1 1 calc R . .
C14 C 0.79042(13) 0.8510(5) 0.7499(3) 0.0331(7) Uani 1 1 d . . .
F1 F 0.83765(9) 0.7691(4) 0.8095(2) 0.0590(6) Uani 1 1 d . . .
F2 F 0.75989(10) 0.7217(3) 0.67709(19) 0.0573(6) Uani 1 1 d . . .
C15 C 0.76680(14) 0.8949(6) 0.8351(3) 0.0414(8) Uani 1 1 d . . .
F3 F 0.72268(11) 0.9937(5) 0.7812(3) 0.0720(8) Uani 1 1 d . . .
F4 F 0.80186(13) 0.9988(4) 0.9181(2) 0.0687(8) Uani 1 1 d . . .
C16 C 0.75325(16) 0.7290(7) 0.8904(3) 0.0536(11) Uani 1 1 d . . .
F5 F 0.79516(13) 0.6215(5) 0.9436(3) 0.0806(9) Uani 1 1 d . . .
F6 F 0.71560(12) 0.6258(5) 0.8164(3) 0.0880(11) Uani 1 1 d . . .
F7 F 0.73705(14) 0.7866(5) 0.9662(3) 0.0912(10) Uani 1 1 d . . .
C1_1 C 0.96197(15) 0.5293(10) 0.6207(6) 0.0377(5) Uiso 0.536(6) 1 d PD A 1
H1_1 H 0.9981 0.5619 0.6436 0.045 Uiso 0.536(6) 1 calc PR A 1
C2_1 C 0.9384(3) 0.5543(10) 0.6954(3) 0.0377(5) Uiso 0.536(6) 1 d PD A 1
H2_1 H 0.9588 0.5997 0.7700 0.045 Uiso 0.536(6) 1 calc PR A 1
C3_1 C 0.8847(3) 0.5123(10) 0.6602(6) 0.0377(5) Uiso 0.536(6) 1 d PD A 1
H3_1 H 0.8682 0.5346 0.7097 0.045 Uiso 0.536(6) 1 calc PR A 1
C4_1 C 0.85519(15) 0.4374(10) 0.5522(7) 0.0377(5) Uiso 0.536(6) 1 d PD A 1
H4_1 H 0.8191 0.4039 0.5295 0.045 Uiso 0.536(6) 1 calc PR A 1
C5_1 C 0.8789(3) 0.4117(9) 0.4775(4) 0.0377(5) Uiso 0.536(6) 1 d PD A 1
H5_1 H 0.8587 0.3641 0.4034 0.045 Uiso 0.536(6) 1 calc PR A 1
C6_1 C 0.9324(3) 0.4563(10) 0.5124(5) 0.0377(5) Uiso 0.536(6) 1 d PD A 1
H6_1 H 0.9487 0.4370 0.4622 0.045 Uiso 0.536(6) 1 calc PR A 1
C1_2 C 0.9564(2) 0.5062(12) 0.5790(7) 0.0377(5) Uiso 0.464(6) 1 d PD A 2
H1_2 H 0.9886 0.5170 0.5709 0.045 Uiso 0.464(6) 1 calc PR A 2
C2_2 C 0.9546(2) 0.5598(11) 0.6806(5) 0.0377(5) Uiso 0.464(6) 1 d PD A 2
H2_2 H 0.9853 0.6093 0.7409 0.045 Uiso 0.464(6) 1 calc PR A 2
C3_2 C 0.9074(4) 0.5404(12) 0.6933(5) 0.0377(5) Uiso 0.464(6) 1 d PD A 2
H3_2 H 0.9064 0.5736 0.7630 0.045 Uiso 0.464(6) 1 calc PR A 2
C4_2 C 0.8618(2) 0.4723(12) 0.6035(9) 0.0377(5) Uiso 0.464(6) 1 d PD A 2
H4_2 H 0.8295 0.4632 0.6113 0.045 Uiso 0.464(6) 1 calc PR A 2
C5_2 C 0.8638(2) 0.4176(11) 0.5022(6) 0.0377(5) Uiso 0.464(6) 1 d PD A 2
H5_2 H 0.8332 0.3673 0.4421 0.045 Uiso 0.464(6) 1 calc PR A 2
C6_2 C 0.9109(4) 0.4369(11) 0.4894(5) 0.0377(5) Uiso 0.464(6) 1 d PD A 2
H6_2 H 0.9121 0.4030 0.4199 0.045 Uiso 0.464(6) 1 calc PR A 2
C1_3 C 0.4877(2) 0.3140(6) -0.0033(8) 0.0508(8) Uiso 0.50 1 d PD B -1
H1_3 H 0.4771 0.4398 -0.0036 0.061 Uiso 0.50 1 calc PR B -1
C2_3 C 0.4540(2) 0.1694(6) -0.0033(8) 0.0508(8) Uiso 0.50 1 d PD B -1
H2_3 H 0.4203 0.1972 -0.0055 0.061 Uiso 0.50 1 calc PR B -1
C3_3 C 0.4699(3) -0.0157(6) -0.0002(9) 0.0508(8) Uiso 0.50 1 d PD B -1
H3_3 H 0.4470 -0.1136 -0.0003 0.061 Uiso 0.50 1 calc PR B -1
C4_3 C 0.5196(3) -0.0565(6) 0.0031(9) 0.0508(8) Uiso 0.50 1 d PD B -1
H4_3 H 0.5307 -0.1822 0.0068 0.061 Uiso 0.50 1 calc PR B -1
C5_3 C 0.5530(2) 0.0875(7) 0.0010(7) 0.0508(8) Uiso 0.50 1 d PD B -1
H5_3 H 0.5865 0.0596 0.0022 0.061 Uiso 0.50 1 calc PR B -1
C6_3 C 0.5368(2) 0.2728(6) -0.0029(7) 0.0508(8) Uiso 0.50 1 d PD B -1
H6_3 H 0.5592 0.3706 -0.0052 0.061 Uiso 0.50 1 calc PR B -1

loop_
_atom_site_aniso_label
_atom_site_aniso_U_11
_atom_site_aniso_U_22
_atom_site_aniso_U_33
_atom_site_aniso_U_23
_atom_site_aniso_U_13
_atom_site_aniso_U_12
N1 0.0275(13) 0.0303(14) 0.0359(15) 0.0022(11) 0.0189(12) 0.0036(11)
C1 0.0285(16) 0.0256(15) 0.0345(16) 0.0082(13) 0.0170(13) 0.0034(13)
O1 0.0257(11) 0.0466(14) 0.0396(13) 0.0029(11) 0.0138(10) 0.0002(10)
C2 0.0258(15) 0.0218(14) 0.0304(15) 0.0044(12) 0.0128(12) 0.0039(12)
C3 0.0247(15) 0.0198(14) 0.0304(16) 0.0034(12) 0.0134(12) 0.0033(11)
C4 0.0286(15) 0.0209(14) 0.0318(16) 0.0037(12) 0.0147(13) 0.0034(12)
C5 0.0412(19) 0.0212(15) 0.0383(18) 0.0031(13) 0.0222(15) 0.0000(13)
O2 0.0440(13) 0.0431(13) 0.0405(14) -0.0086(11) 0.0274(11) -0.0052(11)
C6 0.0250(14) 0.0256(16) 0.0320(16) 0.0029(12) 0.0113(12) -0.0031(12)
C7 0.0292(15) 0.0258(15) 0.0233(14) -0.0024(11) 0.0101(12) -0.0004(12)
Br1 0.03761(17) 0.0467(2) 0.03231(16) -0.01198(14) 0.01655(13) -0.01223(14)
C8 0.0256(15) 0.0210(14) 0.0254(15) 0.0022(11) 0.0110(12) 0.0013(12)
C9 0.0277(15) 0.0147(13) 0.0293(16) 0.0021(11) 0.0128(12) 0.0013(11)
C10 0.0268(14) 0.0184(13) 0.0268(15) 0.0021(11) 0.0119(12) -0.0013(12)
C11 0.0217(14) 0.0260(16) 0.0299(15) -0.0031(12) 0.0095(12) -0.0023(11)
Br2 0.03054(16) 0.0502(2) 0.03900(18) -0.01754(14) 0.01389(13) -0.00816(14)
C12 0.0358(16) 0.0261(16) 0.0285(16) -0.0012(13) 0.0165(13) 0.0001(13)
C13 0.0323(17) 0.0389(19) 0.0426(19) 0.0032(15) 0.0253(15) 0.0066(15)
C14 0.0303(16) 0.0351(17) 0.0382(18) -0.0014(14) 0.0188(14) -0.0011(14)
F1 0.0500(12) 0.0531(13) 0.0889(17) 0.0344(14) 0.0441(12) 0.0200(12)
F2 0.0838(15) 0.0519(15) 0.0504(12) -0.0149(11) 0.0423(12) -0.0244(13)
C15 0.0377(19) 0.049(2) 0.044(2) -0.0048(17) 0.0233(17) -0.0029(16)
F3 0.0658(16) 0.091(2) 0.0856(19) 0.0259(16) 0.0577(15) 0.0353(16)
F4 0.096(2) 0.0623(17) 0.0549(15) -0.0223(13) 0.0391(15) -0.0280(15)
C16 0.054(2) 0.071(3) 0.044(2) -0.001(2) 0.0284(18) -0.015(2)
F5 0.094(2) 0.076(2) 0.083(2) 0.0344(16) 0.0493(18) 0.0047(17)
F6 0.085(2) 0.116(3) 0.0726(18) -0.0185(18) 0.0433(16) -0.060(2)
F7 0.137(3) 0.094(2) 0.089(2) -0.0035(19) 0.093(2) -0.012(2)

loop_
_atom_type_symbol
_atom_type_description
_atom_type_scat_dispersion_real
_atom_type_scat_dispersion_imag
_atom_type_scat_source
C C 0.0033 0.0016 'International Tables Vol C Tables 4.2.6.8 and 6.1.1.4'
H H 0.0000 0.0000 'International Tables Vol C Tables 4.2.6.8 and 6.1.1.4'
F F 0.0171 0.0103 'International Tables Vol C Tables 4.2.6.8 and 6.1.1.4'
Br Br -0.2901 2.4595 'International Tables Vol C Tables 4.2.6.8 and 6.1.1.4'
N N 0.0061 0.0033 'International Tables Vol C Tables 4.2.6.8 and 6.1.1.4'
O O 0.0106 0.0060 'International Tables Vol C Tables 4.2.6.8 and 6.1.1.4'

loop_
_geom_angle_atom_site_label_1
_geom_angle_atom_site_label_2
_geom_angle_atom_site_label_3
_geom_angle
_geom_angle_site_symmetry_3
C1 N1 C5 126.0(2) .
C1 N1 C13 117.3(3) .
C5 N1 C13 116.7(3) .
O1 C1 N1 120.9(3) .
O1 C1 C2 123.4(3) .
N1 C1 C2 115.7(3) .
C6 C2 C3 120.2(3) .
C6 C2 C1 119.7(3) .
C3 C2 C1 120.0(3) .
C4 C3 C2 121.6(3) .
C4 C3 C9 119.5(3) .
C2 C3 C9 118.9(3) .
C12 C4 C3 120.6(3) .
C12 C4 C5 118.9(3) .
C3 C4 C5 120.4(3) .
O2 C5 N1 119.9(3) .
O2 C5 C4 123.9(3) .
N1 C5 C4 116.2(3) .
C2 C6 C7 119.8(3) .
C2 C6 H6 120.1 .
C7 C6 H6 120.1 .
C8 C7 C6 121.9(3) .
C8 C7 Br1 121.5(2) .
C6 C7 Br1 116.2(2) .
C7 C8 C9 117.0(3) .
C7 C8 C10 127.1(3) 2_756
C9 C8 C10 115.9(3) 2_756
C8 C9 C3 119.6(3) .
C8 C9 C10 121.3(3) .
C3 C9 C10 119.1(3) .
C11 C10 C9 117.0(3) .
C11 C10 C8 126.7(3) 2_756
C9 C10 C8 116.2(3) 2_756
C10 C11 C12 122.1(3) .
C10 C11 Br2 122.2(2) .
C12 C11 Br2 115.4(2) .
C4 C12 C11 119.5(3) .
C4 C12 H12 120.3 .
C11 C12 H12 120.3 .
N1 C13 C14 111.7(3) .
N1 C13 H13A 109.3 .
C14 C13 H13A 109.3 .
N1 C13 H13B 109.3 .
C14 C13 H13B 109.3 .
H13A C13 H13B 107.9 .
F2 C14 F1 105.9(3) .
F2 C14 C13 111.4(3) .
F1 C14 C13 111.6(3) .
F2 C14 C15 108.2(3) .
F1 C14 C15 106.7(3) .
C13 C14 C15 112.6(3) .
F3 C15 F4 108.8(4) .
F3 C15 C16 107.9(3) .
F4 C15 C16 107.4(3) .
F3 C15 C14 108.2(3) .
F4 C15 C14 107.9(3) .
C16 C15 C14 116.5(3) .
F6 C16 F7 107.9(3) .
F6 C16 F5 107.8(4) .
F7 C16 F5 107.5(3) .
F6 C16 C15 112.2(3) .
F7 C16 C15 110.0(4) .
F5 C16 C15 111.3(3) .
C6_1 C1_1 C2_1 120.0(2) .
C6_1 C1_1 H1_1 120.0 .
C2_1 C1_1 H1_1 120.0 .
C1_1 C2_1 C3_1 119.9(2) .
C1_1 C2_1 H2_1 120.0 .
C3_1 C2_1 H2_1 120.0 .
C2_1 C3_1 C4_1 120.1(2) .
C2_1 C3_1 H3_1 120.0 .
C4_1 C3_1 H3_1 120.0 .
C3_1 C4_1 C5_1 119.9(2) .
C3_1 C4_1 H4_1 120.0 .
C5_1 C4_1 H4_1 120.0 .
C6_1 C5_1 C4_1 119.9(2) .
C6_1 C5_1 H5_1 120.1 .
C4_1 C5_1 H5_1 120.1 .
C1_1 C6_1 C5_1 120.1(2) .
C1_1 C6_1 H6_1 119.9 .
C5_1 C6_1 H6_1 119.9 .
C6_2 C1_2 C2_2 120.1(2) .
C6_2 C1_2 H1_2 119.9 .
C2_2 C1_2 H1_2 119.9 .
C3_2 C2_2 C1_2 119.9(2) .
C3_2 C2_2 H2_2 120.1 .
C1_2 C2_2 H2_2 120.1 .
C2_2 C3_2 C4_2 120.1(2) .
C2_2 C3_2 H3_2 119.9 .
C4_2 C3_2 H3_2 119.9 .
C3_2 C4_2 C5_2 119.9(2) .
C3_2 C4_2 H4_2 120.0 .
C5_2 C4_2 H4_2 120.0 .
C4_2 C5_2 C6_2 120.0(2) .
C4_2 C5_2 H5_2 120.0 .
C6_2 C5_2 H5_2 120.0 .
C1_2 C6_2 C5_2 120.0(2) .
C1_2 C6_2 H6_2 120.0 .
C5_2 C6_2 H6_2 120.0 .
C6_3 C1_3 C2_3 119.8(2) .
C6_3 C1_3 H1_3 120.1 .
C2_3 C1_3 H1_3 120.1 .
C3_3 C2_3 C1_3 120.2(2) .
C3_3 C2_3 H2_3 119.9 .
C1_3 C2_3 H2_3 119.9 .
C4_3 C3_3 C2_3 119.9(2) .
C4_3 C3_3 H3_3 120.0 .
C2_3 C3_3 H3_3 120.0 .
C3_3 C4_3 C5_3 120.1(2) .
C3_3 C4_3 H4_3 119.9 .
C5_3 C4_3 H4_3 119.9 .
C4_3 C5_3 C6_3 119.9(2) .
C4_3 C5_3 H5_3 120.1 .
C6_3 C5_3 H5_3 120.0 .
C1_3 C6_3 C5_3 120.1(2) .
C1_3 C6_3 H6_3 120.0 .
C5_3 C6_3 H6_3 120.0 .

loop_
_geom_bond_atom_site_label_1
_geom_bond_atom_site_label_2
_geom_bond_distance
_geom_bond_site_symmetry_2
N1 C1 1.405(4) .
N1 C5 1.407(4) .
N1 C13 1.463(4) .
C1 O1 1.207(4) .
C1 C2 1.482(4) .
C2 C6 1.368(4) .
C2 C3 1.415(4) .
C3 C4 1.395(4) .
C3 C9 1.421(4) .
C4 C12 1.369(5) .
C4 C5 1.473(4) .
C5 O2 1.207(4) .
C6 C7 1.403(4) .
C6 H6 0.9500 .
C7 C8 1.388(4) .
C7 Br1 1.890(3) .
C8 C9 1.418(4) .
C8 C10 1.472(4) 2_756
C9 C10 1.428(4) .
C10 C11 1.383(4) .
C10 C8 1.472(4) 2_756
C11 C12 1.405(4) .
C11 Br2 1.895(3) .
C12 H12 0.9500 .
C13 C14 1.517(5) .
C13 H13A 0.9900 .
C13 H13B 0.9900 .
C14 F2 1.341(4) .
C14 F1 1.345(4) .
C14 C15 1.543(5) .
C15 F3 1.331(5) .
C15 F4 1.334(5) .
C15 C16 1.521(6) .
C16 F6 1.311(5) .
C16 F7 1.313(5) .
C16 F5 1.324(5) .
C1_1 C6_1 1.3968(19) .
C1_1 C2_1 1.3977(19) .
C1_1 H1_1 0.9500 .
C2_1 C3_1 1.3981(19) .
C2_1 H2_1 0.9500 .
C3_1 C4_1 1.3987(19) .
C3_1 H3_1 0.9500 .
C4_1 C5_1 1.3990(19) .
C4_1 H4_1 0.9500 .
C5_1 C6_1 1.3987(19) .
C5_1 H5_1 0.9500 .
C6_1 H6_1 0.9500 .
C1_2 C6_2 1.3978(19) .
C1_2 C2_2 1.3979(19) .
C1_2 H1_2 0.9500 .
C2_2 C3_2 1.3978(19) .
C2_2 H2_2 0.9500 .
C3_2 C4_2 1.3983(19) .
C3_2 H3_2 0.9500 .
C4_2 C5_2 1.3984(19) .
C4_2 H4_2 0.9500 .
C5_2 C6_2 1.3986(19) .
C5_2 H5_2 0.9500 .
C6_2 H6_2 0.9500 .
C1_3 C6_3 1.3985(19) .
C1_3 C2_3 1.3990(19) .
C1_3 H1_3 0.9500 .
C2_3 C3_3 1.3975(19) .
C2_3 H2_3 0.9500 .
C3_3 C4_3 1.3965(19) .
C3_3 H3_3 0.9500 .
C4_3 C5_3 1.3989(19) .
C4_3 H4_3 0.9500 .
C5_3 C6_3 1.3992(19) .
C5_3 H5_3 0.9500 .
C6_3 H6_3 0.9500 .

loop_
_geom_torsion_atom_site_label_1
_geom_torsion_atom_site_label_2
_geom_torsion_atom_site_label_3
_geom_torsion_atom_site_label_4
_geom_torsion
_geom_torsion_site_symmetry_1
_geom_torsion_site_symmetry_4
C5 N1 C1 O1 177.9(3) . .
C13 N1 C1 O1 -4.7(4) . .
C5 N1 C1 C2 -3.4(5) . .
C13 N1 C1 C2 174.1(3) . .
O1 C1 C2 C6 0.1(5) . .
N1 C1 C2 C6 -178.7(3) . .
O1 C1 C2 C3 -177.2(3) . .
N1 C1 C2 C3 4.1(4) . .
C6 C2 C3 C4 -178.9(3) . .
C1 C2 C3 C4 -1.7(4) . .
C6 C2 C3 C9 2.4(4) . .
C1 C2 C3 C9 179.6(3) . .
C2 C3 C4 C12 -178.3(3) . .
C9 C3 C4 C12 0.4(4) . .
C2 C3 C4 C5 -1.7(4) . .
C9 C3 C4 C5 177.0(3) . .
C1 N1 C5 O2 -179.9(3) . .
C13 N1 C5 O2 2.6(5) . .
C1 N1 C5 C4 0.2(5) . .
C13 N1 C5 C4 -177.3(3) . .
C12 C4 C5 O2 -0.8(5) . .
C3 C4 C5 O2 -177.4(3) . .
C12 C4 C5 N1 179.2(3) . .
C3 C4 C5 N1 2.5(4) . .
C3 C2 C6 C7 -7.5(5) . .
C1 C2 C6 C7 175.3(3) . .
C2 C6 C7 C8 -1.0(5) . .
C2 C6 C7 Br1 172.2(2) . .
C6 C7 C8 C9 14.1(4) . .
Br1 C7 C8 C9 -158.7(2) . .
C6 C7 C8 C10 -167.3(3) . 2_756
Br1 C7 C8 C10 19.8(4) . 2_756
C7 C8 C9 C3 -18.9(4) . .
C10 C8 C9 C3 162.4(3) 2_756 .
C7 C8 C9 C10 161.5(3) . .
C10 C8 C9 C10 -17.2(4) 2_756 .
C4 C3 C9 C8 -167.7(3) . .
C2 C3 C9 C8 11.0(4) . .
C4 C3 C9 C10 11.9(4) . .
C2 C3 C9 C10 -169.4(3) . .
C8 C9 C10 C11 161.8(3) . .
C3 C9 C10 C11 -17.8(4) . .
C8 C9 C10 C8 -15.7(4) . 2_756
C3 C9 C10 C8 164.7(3) . 2_756
C9 C10 C11 C12 12.2(4) . .
C8 C10 C11 C12 -170.6(3) 2_756 .
C9 C10 C11 Br2 -160.6(2) . .
C8 C10 C11 Br2 16.6(4) 2_756 .
C3 C4 C12 C11 -6.3(5) . .
C5 C4 C12 C11 177.0(3) . .
C10 C11 C12 C4 -0.2(5) . .
Br2 C11 C12 C4 173.1(2) . .
C1 N1 C13 C14 92.0(3) . .
C5 N1 C13 C14 -90.3(4) . .
N1 C13 C14 F2 -84.7(3) . .
N1 C13 C14 F1 33.5(4) . .
N1 C13 C14 C15 153.4(3) . .
F2 C14 C15 F3 -72.9(4) . .
F1 C14 C15 F3 173.5(3) . .
C13 C14 C15 F3 50.7(4) . .
F2 C14 C15 F4 169.6(3) . .
F1 C14 C15 F4 56.0(4) . .
C13 C14 C15 F4 -66.8(4) . .
F2 C14 C15 C16 48.8(4) . .
F1 C14 C15 C16 -64.8(4) . .
C13 C14 C15 C16 172.4(3) . .
F3 C15 C16 F6 57.6(4) . .
F4 C15 C16 F6 174.7(3) . .
C14 C15 C16 F6 -64.2(5) . .
F3 C15 C16 F7 -62.5(4) . .
F4 C15 C16 F7 54.6(5) . .
C14 C15 C16 F7 175.7(3) . .
F3 C15 C16 F5 178.5(3) . .
F4 C15 C16 F5 -64.4(4) . .
C14 C15 C16 F5 56.7(4) . .
C6_1 C1_1 C2_1 C3_1 -2.2(11) . .
C1_1 C2_1 C3_1 C4_1 2.9(11) . .
C2_1 C3_1 C4_1 C5_1 -2.7(11) . .
C3_1 C4_1 C5_1 C6_1 1.7(11) . .
C2_1 C1_1 C6_1 C5_1 1.3(11) . .
C4_1 C5_1 C6_1 C1_1 -1.1(11) . .
C6_2 C1_2 C2_2 C3_2 1.3(13) . .
C1_2 C2_2 C3_2 C4_2 -1.7(13) . .
C2_2 C3_2 C4_2 C5_2 2.2(12) . .
C3_2 C4_2 C5_2 C6_2 -2.2(12) . .
C2_2 C1_2 C6_2 C5_2 -1.3(13) . .
C4_2 C5_2 C6_2 C1_2 1.7(13) . .
C6_3 C1_3 C2_3 C3_3 1.5(14) . .
C1_3 C2_3 C3_3 C4_3 0.1(13) . .
C2_3 C3_3 C4_3 C5_3 -1.3(10) . .
C3_3 C4_3 C5_3 C6_3 0.9(12) . .
C2_3 C1_3 C6_3 C5_3 -1.9(13) . .
C4_3 C5_3 C6_3 C1_3 0.8(13) . .
